data_7226138
loop_
_publ_author_name
'Zhang, Hui'
'Mu, Gang'
'Huang, Fu Qiang'
'Xie, Xiaoming'

_publ_section_title
;
 New Clathrates of Rb7.50(1)Tl0.50(1)Ge46 and K7.62(1)Tl0.38(1)Ge45.34(3)
;
_journal_name_full 'RSC Adv.'
_journal_paper_doi 10.1039/C6RA14614G
_journal_year 2016
_chemical_formula_moiety 'Ge23, Tl0.25(Tl), 3.75(Rb)'
_chemical_formula_sum 'Ge23 Rb3.75 Tl0.25'
_chemical_formula_weight 2041.64
_space_group_IT_number 223
_symmetry_cell_setting cubic
_symmetry_space_group_name_Hall '-P 4n 2 3'
_symmetry_space_group_name_H-M 'P m -3 n'
_audit_block_doi 10.5517/cc1k0ss4
_audit_creation_method 'WinCSD program'
_audit_update_record
;
2016-08-01 deposited with the CCDC.
2016-08-05 downloaded from the CCDC.
;
_cell_angle_alpha 90
_cell_angle_beta 90
_cell_angle_gamma 90
_cell_formula_units_Z 2
_cell_length_a 10.81559(7)
_cell_length_b 10.81559(7)
_cell_length_c 10.81559(7)
_cell_measurement_reflns_used 20
_cell_measurement_temperature 295.0
_cell_measurement_theta_max 50
_cell_measurement_theta_min 5
_cell_volume 1265.175(14)
_computing_cell_refinement WinCSD
_computing_data_reduction WinCSD
_computing_publication_material 'WinCSD (Akselrud et al, 1993)'
_computing_structure_refinement WinCSD
_computing_structure_solution WinCSD
_diffrn_ambient_temperature 295.0
_diffrn_measurement_device_type 'Image plate'
_diffrn_measurement_method step
_diffrn_radiation_probe x-ray
_diffrn_radiation_source 'Sealed Tube'
_diffrn_reflns_limit_h_max 5
_diffrn_reflns_limit_h_min 0
_diffrn_reflns_limit_k_max 6
_diffrn_reflns_limit_k_min 0
_diffrn_reflns_limit_l_max 9
_diffrn_reflns_limit_l_min 1
_diffrn_reflns_theta_max 50.4
_diffrn_reflns_theta_min 1.5
_exptl_absorpt_coefficient_mu 40.280
_exptl_crystal_density_diffrn 5.359
_exptl_crystal_F_000 1790.0
_pd_char_colour black
_pd_char_particle_morphology powder
_pd_proc_ls_profile_function pseudo-Voit
_pd_proc_ls_prof_R_factor 0.1604
_pd_proc_ls_prof_wR_expected 0.0253
_pd_proc_ls_prof_wR_factor 0.1510
_pd_spec_mounting 'packed powder pellet'
_pd_spec_size_axial 25
_pd_spec_size_equat 25
_pd_spec_size_thick 1
_refine_diff_density_max 2.0877
_refine_diff_density_min -1.5038
_refine_ls_goodness_of_fit_all 0.21319(0)
_refine_ls_matrix_type fullcycle
_refine_ls_number_parameters 0
_refine_ls_number_reflns 0
_refine_ls_R_factor_all 0.0933
_refine_ls_shift/su_max 0
_refine_ls_shift/su_mean 0
_refine_ls_structure_factor_coef Inet
_refine_ls_weighting_details 1/[Y~i~+\s(Y~i~)]
_refine_ls_weighting_scheme calc
_cod_data_source_file c6ra14614g2.cif
_cod_data_source_block 1
_cod_original_cell_volume 1265.17(3)
_cod_original_sg_symbol_Hall '-P 4n 2 3 '
_cod_database_code 7226138

loop_
_symmetry_equiv_pos_as_xyz
' x, y, z'
' z, x, y'
' y, z, x'
' x, y, -z'
' z, x, -y'
' y, z, -x'
'-x, y, z'
'-z, x, y'
'-y, z, x'
'-x, y, -z'
'-z, x, -y'
'-y, z, -x'
' 1/2+y, 1/2+x, 1/2+z'
' 1/2+x, 1/2+z, 1/2+y'
' 1/2+z, 1/2+y, 1/2+x'
' 1/2+y, 1/2+x, 1/2-z'
' 1/2+x, 1/2+z, 1/2-y'
' 1/2+z, 1/2+y, 1/2-x'
' 1/2+y, 1/2-x, 1/2+z'
' 1/2+x, 1/2-z, 1/2+y'
' 1/2+z, 1/2-y, 1/2+x'
' 1/2+y, 1/2-x, 1/2-z'
' 1/2+x, 1/2-z, 1/2-y'
' 1/2+z, 1/2-y, 1/2-x'
'-x, -y, -z'
'-z, -x, -y'
'-y, -z, -x'
'-x, -y, z'
'-z, -x, y'
'-y, -z, x'
' x, -y, -z'
' z, -x, -y'
' y, -z, -x'
' x, -y, z'
' z, -x, y'
' y, -z, x'
' 1/2-y, 1/2-x, 1/2-z'
' 1/2-x, 1/2-z, 1/2-y'
' 1/2-z, 1/2-y, 1/2-x'
' 1/2-y, 1/2-x, 1/2+z'
' 1/2-x, 1/2-z, 1/2+y'
' 1/2-z, 1/2-y, 1/2+x'
' 1/2-y, 1/2+x, 1/2-z'
' 1/2-x, 1/2+z, 1/2-y'
' 1/2-z, 1/2+y, 1/2-x'
' 1/2-y, 1/2+x, 1/2+z'
' 1/2-x, 1/2+z, 1/2+y'
' 1/2-z, 1/2+y, 1/2+x'

loop_
_atom_site_label
_atom_site_type_symbol
_atom_site_fract_x
_atom_site_fract_y
_atom_site_fract_z
_atom_site_thermal_displace_type
_atom_site_U_iso_or_equiv
_atom_site_symmetry_multiplicity
_atom_site_occupancy
Rb1 Rb 0 0 0 Uiso 0.01115(4) 2 0.750(4)
Tl1 Tl 0 0 0 Uiso 0.01115(4) 2 0.250(4)
Rb2 Rb 0.25 0 0.5 Uiso 0.02102(4) 6 1.0
Ge1 Ge 0.25 0.5 0 Uiso 0.01207(4) 6 1.0
Ge2 Ge 0.18341(8) 0.18341 0.18341 Uiso 0.01758(4) 16 1.0
Ge3 Ge 0 0.1194(1) 0.3070(1) Uiso 0.02311(4) 24 1.0

loop_
_atom_type_symbol
_atom_type_description
_atom_type_number_in_cell
_atom_type_scat_dispersion_real
_atom_type_scat_dispersion_imag
_atom_type_scat_source
Rb Rb 7.50 -.457 1.610 International_Tables_Vol_IV_Table_2.3.1
Tl Tl .50 -4.037 8.102 International_Tables_Vol_IV_Table_2.3.1
Ge Ge 46.00 -1.084 .887 International_Tables_Vol_IV_Table_2.3.1

loop_
_diffrn_radiation_wavelength
_diffrn_radiation_wavelength_wt
_diffrn_radiation_type
1.540562 1.0 CuK\a~1~

loop_
_geom_angle_atom_site_label_1
_geom_angle_atom_site_label_2
_geom_angle_atom_site_label_3
_geom_angle
_geom_angle_site_symmetry_1
_geom_angle_site_symmetry_3
_geom_angle_publ_flag
Ge3 Ge1 Ge3 111.82(4) 3_555 33_565 yes
Ge3 Ge1 Ge3 108.31(4) 3_555 37_555 yes
Ge3 Ge2 Ge2 108.07(5) . 37_555 yes
Ge3 Ge2 Ge3 110.84(5) . 2_555 yes
Ge2 Ge3 Ge2 105.59(5) . 7_555 yes
Ge2 Ge3 Ge1 106.80(5) . 2_555 yes
Ge2 Ge3 Ge3 106.13(5) . 28_555 yes
Ge1 Ge3 Ge3 124.09(5) 2_555 28_555 yes

loop_
_geom_bond_atom_site_label_1
_geom_bond_atom_site_label_2
_geom_bond_distance
_geom_bond_site_symmetry_2
_geom_bond_publ_flag
Rb1 Ge2 3.4360(9) . yes
Rb1 Ge2 3.4360(9) 4_555 yes
Rb1 Ge2 3.4360(9) 7_555 yes
Rb1 Ge2 3.4360(9) 10_555 yes
Rb1 Ge2 3.4360(9) 25_555 yes
Rb1 Ge2 3.4360(9) 28_555 yes
Rb1 Ge2 3.4360(9) 31_555 yes
Rb1 Ge2 3.4360(9) 34_555 yes
Rb1 Ge3 3.563(1) . yes
Rb1 Ge3 3.563(1) 2_555 yes
Rb1 Ge3 3.563(1) 3_555 yes
Rb1 Ge3 3.563(1) 4_555 yes
Rb1 Ge3 3.563(1) 5_555 yes
Rb1 Ge3 3.563(1) 8_555 yes
Rb1 Ge3 3.563(1) 9_555 yes
Rb1 Ge3 3.563(1) 11_555 yes
Rb1 Ge3 3.563(1) 25_555 yes
Rb1 Ge3 3.563(1) 27_555 yes
Rb1 Ge3 3.563(1) 28_555 yes
Rb1 Ge3 3.563(1) 33_555 yes
Rb2 Ge3 3.6514(8) . yes
Rb2 Ge3 3.6514(8) 4_556 yes
Rb2 Ge3 3.6514(8) 14_545 yes
Rb2 Ge3 3.6514(8) 17_545 yes
Rb2 Ge3 3.6514(8) 20_555 yes
Rb2 Ge3 3.6514(8) 23_555 yes
Rb2 Ge3 3.6514(8) 25_556 yes
Rb2 Ge3 3.6514(8) 28_555 yes
Rb2 Ge1 3.8239(1) 2_555 yes
Rb2 Ge1 3.8239(1) 3_555 yes
Rb2 Ge1 3.8239(1) 6_556 yes
Rb2 Ge1 3.8239(1) 13_445 yes
Rb2 Ge2 4.0222(2) . yes
Rb2 Ge2 4.0222(2) 4_556 yes
Rb2 Ge2 4.0222(2) 31_556 yes
Rb2 Ge2 4.0222(2) 34_555 yes
Rb2 Ge2 4.0222(7) 37_555 yes
Rb2 Ge2 4.0222(7) 40_555 yes
Rb2 Ge2 4.0222(7) 43_545 yes
Rb2 Ge2 4.0222(7) 46_545 yes
Rb2 Ge3 4.162(1) 2_555 yes
Rb2 Ge3 4.162(1) 5_556 yes
Rb2 Ge3 4.162(1) 39_555 yes
Rb2 Ge3 4.162(1) 45_545 yes
Ge1 Ge3 2.520(1) 3_555 yes
Ge1 Ge3 2.520(1) 33_565 yes
Ge1 Ge3 2.520(1) 37_555 yes
Ge1 Ge3 2.520(1) 40_554 yes
Ge2 Ge3 2.4902(7) . yes
Ge2 Ge3 2.4902(7) 2_555 yes
Ge2 Ge3 2.4902(7) 3_555 yes
Ge2 Ge2 2.495(1) 37_555 yes
Ge3 Ge3 2.584(2) 28_555 yes
